data_1520508
loop_
_publ_author_name
'Peter S. Berdonosov'
'Dmitry O. Charkin'
'Ardak M. Kusainova'
'Charles H. Hervoches'
'Valeriy A. Dolgikh'
'Philip Lightfoot'

_publ_section_title
;
 The crystal structures of BiTeO3I, NdTeO3X (X=Cl, Br) and Bi5TeO8.5I2:
 some crystal chemistry peculiarities of layered Bi(Ln)Te oxyhalides
;
_journal_name_full 'Solid State Sciences'
_journal_page_first 553
_journal_page_last 562
_journal_volume 2
_journal_year 2000
_chemical_formula_sum 'Bi I O3 Te'
_chemical_formula_weight 511.483
_space_group_IT_number 129
_symmetry_cell_setting tetragonal
_symmetry_Int_Tables_number 129
_symmetry_space_group_name_Hall '-P 4a 2a'
_symmetry_space_group_name_H-M 'P 4/n m m :2'
_cell_angle_alpha 90
_cell_angle_beta 90
_cell_angle_gamma 90
_cell_formula_units_Z 8
_cell_length_a 4.10811(8)
_cell_length_b 4.10811(8)
_cell_length_c 27.988(1)
_cell_volume 472.34(2)
_diffrn_ambient_temperature 293
_diffrn_radiation_probe x-ray
_diffrn_radiation_type CuK\a1
_diffrn_radiation_wavelength 1.54056
_exptl_absorpt_coefficient_mu 171.412
_exptl_crystal_density_diffrn 7.193
_exptl_crystal_density_method 'Not Measured'
_exptl_crystal_F_000 848
_pd_proc_ls_prof_R_factor 0.0696
_pd_proc_ls_prof_wR_factor 0.0926
_cod_data_source_file SSS-2000-2-553-562-1.cif
_cod_data_source_block 1
_cod_depositor_comments
;
Rietveld refinements using GSAS
;
_cod_original_sg_symbol_H-M 'P 4/n m m'
_cod_database_code 1520508

loop_
_symmetry_equiv_pos_site_id
_symmetry_equiv_pos_as_xyz
1 x,y,z
2 1/2-y,x,z
3 1/2-x,1/2-y,z
4 y,1/2-x,z
5 1/2+x,-y,-z
6 1/2+y,1/2+x,-z
7 -x,1/2+y,-z
8 -y,-x,-z
9 -x,-y,-z
10 1/2+y,-x,-z
11 1/2+x,1/2+y,-z
12 -y,1/2+x,-z
13 1/2-x,y,z
14 1/2-y,1/2-x,z
15 x,1/2-y,z
16 y,x,z

loop_
_atom_site_label
_atom_site_type_symbol
_atom_site_thermal_displace_type
_atom_site_fract_x
_atom_site_fract_y
_atom_site_fract_z
_atom_site_occupancy
_atom_site_U_iso_or_equiv
_atom_site_calc_flag
_atom_site_refinement_flags
_atom_site_disorder_assembly
_atom_site_disorder_group
Bi2 Bi Uiso 0.25000 0.25000 0.2924(5) 1.000 0.099(2) . . . .
Te1 Te Uiso 0.75000 0.75000 0.2018(6) 1.000 0.0308(6) . . . .
O2 O Uiso 0.25000 0.75000 0.231(2) 1.000 0.016(5) . . . .
O3 O Uiso 0.25000 0.75000 0.320(2) 1.000 0.016(5) . . . .
Bi1 Bi Uiso 0.75000 0.75000 0.0419(5) 1.000 0.099(2) . . . .
O1 O Uiso 0.25000 0.75000 0.00000 1.000 0.016(5) . . . .
Te2 Te Uiso 0.75000 0.75000 0.3783(6) 1.000 0.0308(6) . . . .
O4 O Uiso 0.75000 0.75000 0.303(3) 1.000 0.016(5) . . . .
I1 I Uiso 0.25000 0.25000 0.1287(6) 1.000 0.020(4) . . . .
I2 I Uiso 0.75000 0.75000 0.5377(6) 1.000 0.052(6) . . . .

loop_
_geom_angle_atom_site_label_1
_geom_angle_atom_site_label_2
_geom_angle_atom_site_label_3
_geom_angle
_geom_angle_site_symmetry_1
_geom_angle_site_symmetry_2
_geom_angle_site_symmetry_3
_geom_angle_publ_flag
O2 Bi2 O3 60.5(16) . . . yes
O2 Bi2 O2 100.2(14) . . 1_545 yes
O2 Bi2 O3 160.7(17) . . 1_545 yes
O2 Bi2 O2 65.7(8) . . 2_555 yes
O2 Bi2 O3 103.1(9) . . 2_555 yes
O2 Bi2 O2 65.7(8) . . 2_655 yes
O2 Bi2 O3 103.1(9) . . 2_655 yes
O2 Bi2 O3 160.7(17) 1_545 . . yes
O3 Bi2 O3 139(2) . . 1_545 yes
O2 Bi2 O3 103.1(9) 2_555 . . yes
O3 Bi2 O3 82.9(7) . . 2_555 yes
O2 Bi2 O3 103.1(9) 2_655 . . yes
O3 Bi2 O3 82.9(7) . . 2_655 yes
O2 Bi2 O3 60.5(16) 1_545 . 1_545 yes
O2 Bi2 O2 65.7(8) 1_545 . 2_555 yes
O2 Bi2 O3 103.1(9) 1_545 . 2_555 yes
O2 Bi2 O2 65.7(8) 1_545 . 2_655 yes
O2 Bi2 O3 103.1(9) 1_545 . 2_655 yes
O2 Bi2 O3 103.1(9) 2_555 . 1_545 yes
O3 Bi2 O3 82.9(7) 1_545 . 2_555 yes
O2 Bi2 O3 103.1(9) 2_655 . 1_545 yes
O3 Bi2 O3 82.9(7) 1_545 . 2_655 yes
O2 Bi2 O3 60.5(16) 2_555 . 2_555 yes
O2 Bi2 O2 100.2(14) 2_555 . 2_655 yes
O2 Bi2 O3 160.7(17) 2_555 . 2_655 yes
O2 Bi2 O3 160.7(17) 2_655 . 2_555 yes
O3 Bi2 O3 139(2) 2_555 . 2_655 yes
O2 Bi2 O3 60.5(16) 2_655 . 2_655 yes
O2 Te1 O2 137(2) . . 1_655 yes
O2 Te1 O2 82.2(7) . . 2_655 yes
O2 Te1 O2 82.2(7) . . 2_665 yes
O2 Te1 O2 82.2(7) 1_655 . 2_655 yes
O2 Te1 O2 82.2(7) 1_655 . 2_665 yes
O2 Te1 O2 137(2) 2_655 . 2_665 yes
Bi2 O2 Te1 103.7(6) . . . yes
Bi2 O2 Te1 103.7(6) . . 1_455 yes
Bi2 O2 Bi2 100.2(19) . . 1_565 yes
Te1 O2 Te1 137(3) . . 1_455 yes
Bi2 O2 Te1 103.7(6) 1_565 . . yes
Bi2 O2 Te1 103.7(6) 1_565 . 1_455 yes
Bi2 O3 Bi2 139(3) . . 1_565 yes

loop_
_geom_bond_atom_site_label_1
_geom_bond_atom_site_label_2
_geom_bond_distance
_geom_bond_site_symmetry_1
_geom_bond_site_symmetry_2
_geom_bond_publ_flag
Bi2 O2 2.68(4) . . yes
Bi2 O3 2.20(2) . . yes
Bi2 O2 2.68(4) . 1_545 yes
Bi2 O3 2.20(2) . 1_545 yes
Bi2 O2 2.68(4) . 2_555 yes
Bi2 O3 2.20(2) . 2_555 yes
Bi2 O2 2.68(4) . 2_655 yes
Bi2 O3 2.20(2) . 2_655 yes
Bi1 O1 2.365(7) . . yes
Te1 O2 2.21(2) . . yes
Te1 O2 2.21(2) . 2_655 yes
Te1 O2 2.21(2) . 2_665 yes
Te1 O2 2.21(2) . 1_655 yes
Te2 O4 2.11(9) . . yes

loop_
_geom_torsion_atom_site_label_1
_geom_torsion_atom_site_label_2
_geom_torsion_atom_site_label_3
_geom_torsion_atom_site_label_4
_geom_torsion
_geom_torsion_site_symmetry_1
_geom_torsion_site_symmetry_2
_geom_torsion_site_symmetry_3
_geom_torsion_site_symmetry_4
_geom_torsion_publ_flag
O3 Bi2 O2 Te1 107.0(14) . . . . no
